data_4309588
loop_
_publ_author_name
'Wai-Fun Yeung'
'Pui-Ha Lau'
'Tai-Chu Lau'
'Hai-Yan Wei'
'Hao-Ling Sun'
'Song Gao'
'Zhi-Da Chen'
'Wing-Tak Wong'

_publ_contact_author
;
    Tai-Chu Lau 
  City University of Hong Kong, Tat Chee Avenue, Kowloon Tong, Hong Kong, China
;
_publ_section_title
;
Heterometallic MIIRuIII2 Compounds Constructed
from trans-[Ru(Salen)(CN)2]- and trans-[Ru(Acac)2(CN)2]-. Synthesis,
Structures, Magnetic Properties, and Density Functional Theoretical Study
;
_journal_name_full 'Inorganic Chemistry'
_journal_page_first 6579
_journal_page_last 6590
_journal_paper_doi 10.1021/ic0506456
_journal_volume 44
_journal_year 2005
_chemical_formula_moiety 'C40 H44 Mn N8 O8 Ru2, 6(C H4 O), 2 (H2 O) '
_chemical_formula_sum 'C46 H72 Mn N8 O16 Ru2'
_chemical_formula_weight 1250.20
_space_group_IT_number 14
_symmetry_cell_setting monoclinic
_symmetry_Int_Tables_number 14
_symmetry_space_group_name_Hall '-P 2ybc'
_symmetry_space_group_name_H-M 'P 1 21/c 1'
_cell_angle_alpha 90
_cell_angle_beta 103.853(10)
_cell_angle_gamma 90
_cell_formula_units_Z 2
_cell_length_a 13.4134(7)
_cell_length_b 18.1077(9)
_cell_length_c 12.8645(6)
_cell_measurement_reflns_used 37906
_cell_measurement_temperature 298.1
_cell_measurement_theta_max 27.5
_cell_measurement_theta_min 1.1
_cell_volume 3033.7(3)
_computing_cell_refinement 'SAINT (Bruker, 1999)'
_computing_data_collection 'SMART (Bruker, 1998)'
_computing_data_reduction CrystalStructure
_computing_molecular_graphics 'ORTEP-3 (Ferrugia, 1999)'
_computing_publication_material 'CrystalStructure Ver. 3.5.1'
_computing_structure_refinement CRYSTALS
_computing_structure_solution 'DIRDIF99 (PATTY)'
_diffrn_measured_fraction_theta_full 0.9643
_diffrn_measured_fraction_theta_max 0.9643
_diffrn_measurement_device_type CCD
_diffrn_measurement_method \w
_diffrn_radiation_type 'Mo K\a'
_diffrn_radiation_wavelength 0.7107
_diffrn_reflns_av_R_equivalents 0.027
_diffrn_reflns_limit_h_max 17
_diffrn_reflns_limit_h_min -14
_diffrn_reflns_limit_k_max 22
_diffrn_reflns_limit_k_min -19
_diffrn_reflns_limit_l_max 16
_diffrn_reflns_limit_l_min -16
_diffrn_reflns_number 37906
_diffrn_reflns_theta_full 27.50
_diffrn_reflns_theta_max 27.50
_exptl_absorpt_coefficient_mu 0.762
_exptl_absorpt_correction_type none
_exptl_crystal_colour green
_exptl_crystal_density_diffrn 1.369
_exptl_crystal_density_method 'not measured'
_exptl_crystal_description block
_exptl_crystal_F_000 1290.00
_exptl_crystal_size_max 0.30
_exptl_crystal_size_mid 0.18
_exptl_crystal_size_min 0.10
_refine_diff_density_max 0.77
_refine_diff_density_min -0.31
_refine_ls_extinction_coef 63.9(88)
_refine_ls_extinction_method 'Larson (1970) Crystallographic Computing eq. 22'
_refine_ls_goodness_of_fit_ref 1.022
_refine_ls_hydrogen_treatment refall
_refine_ls_number_parameters 355
_refine_ls_number_reflns 4613
_refine_ls_R_factor_gt 0.0390
_refine_ls_shift/su_max 0.0060
_refine_ls_structure_factor_coef F
_refine_ls_weighting_details 'w = 1/[0.0002Fo^2^ + 1.0000\s(Fo^2^) + 0.0350]'
_refine_ls_weighting_scheme calc
_refine_ls_wR_factor_ref 0.0480
_reflns_number_gt 4593
_reflns_number_total 6951
_reflns_threshold_expression F^2^>2.0\s(F^2^)
_cod_data_source_file ic0506456si20050427_031455_2.cif
_cod_data_source_block '_Compound2'
_cod_original_formula_sum 'C46 H72 Mn N8 O16 Ru2 '
_cod_database_code 4309588

loop_
_symmetry_equiv_pos_as_xyz
x,y,z
-x,-y,-z
-x,y+1/2,-z+1/2
x,-y+1/2,z+1/2

loop_
_atom_site_label
_atom_site_type_symbol
_atom_site_fract_x
_atom_site_fract_y
_atom_site_fract_z
_atom_site_U_iso_or_equiv
_atom_site_adp_type
_atom_site_occupancy
_atom_site_symmetry_multiplicity
_atom_site_calc_flag
_atom_site_refinement_flags
_atom_site_disorder_assembly
_atom_site_disorder_group
Ru(1) Ru 0.18431(3) 0.18705(2) 0.45165(3) 0.04041(9) Uani 1.00 1 d . . .
Mn(2) Mn 0.5000 0.0000 0.5000 0.0662(4) Uani 1.00 1 d . . .
O(1) O 0.2871(2) 0.2624(2) 0.5260(2) 0.0518(10) Uani 1.00 1 d . . .
O(2) O 0.1529(2) 0.1421(2) 0.5847(2) 0.0464(9) Uani 1.00 1 d . . .
O(3) O 0.5730(4) 0.0447(3) 0.3784(4) 0.102(2) Uani 1.00 1 d . . .
O(4) O 0.5884(3) 0.0748(3) 0.6236(4) 0.096(2) Uani 1.00 1 d . . .
O(5) O 0.2905(4) 0.0350(3) 0.6956(4) 0.105(2) Uani 1.00 1 d . . .
O(6) O 0.7204(4) 0.0342(3) 0.8121(4) 0.109(2) Uani 1.00 1 d . . .
O(7) O 0.8182(12) 0.1447(9) 0.1357(13) 0.181(6) Uiso 0.50 1 d P . .
O(8) O 0.8183(10) 0.3453(8) 0.4455(11) 0.148(5) Uiso 0.50 1 d P . .
O(9) O 0.8890(11) 0.0677(8) 0.9681(12) 0.173(5) Uiso 0.50 1 d P . .
O(10) O 0.0000 0.0000 1.0000 0.338(9) Uiso 1.00 1 d . . .
N(1) N 0.0090(4) 0.3084(3) 0.4434(4) 0.077(2) Uani 1.00 1 d . . .
N(2) N 0.3736(3) 0.0768(3) 0.4633(4) 0.065(2) Uani 1.00 1 d . . .
N(3) N 0.2074(3) 0.2161(2) 0.3089(3) 0.0510(12) Uani 1.00 1 d . . .
N(4) N 0.0778(3) 0.1221(2) 0.3603(3) 0.0508(12) Uani 1.00 1 d . . .
C(1) C 0.0709(4) 0.2648(3) 0.4452(4) 0.050(1) Uani 1.00 1 d . . .
C(2) C 0.3035(4) 0.1137(3) 0.4601(4) 0.0478(13) Uani 1.00 1 d . . .
C(3) C 0.3634(4) 0.2864(3) 0.4872(4) 0.056(2) Uani 1.00 1 d . . .
C(4) C 0.4456(4) 0.3215(3) 0.5575(5) 0.076(2) Uani 1.00 1 d . . .
C(5) C 0.5249(6) 0.3506(4) 0.5214(7) 0.107(3) Uani 1.00 1 d . . .
C(6) C 0.5268(7) 0.3460(5) 0.4151(8) 0.125(4) Uani 1.00 1 d . . .
C(7) C 0.4494(6) 0.3127(4) 0.3441(6) 0.100(3) Uani 1.00 1 d . . .
C(8) C 0.3656(5) 0.2816(3) 0.3762(5) 0.065(2) Uani 1.00 1 d . . .
C(9) C 0.2851(5) 0.2515(3) 0.2940(4) 0.063(2) Uani 1.00 1 d . . .
C(10) C 0.1275(4) 0.1887(3) 0.2182(4) 0.068(2) Uani 1.00 1 d . . .
C(11) C 0.0917(5) 0.1150(3) 0.2504(4) 0.067(2) Uani 1.00 1 d . . .
C(12) C 0.0016(4) 0.0930(3) 0.3886(4) 0.059(2) Uani 1.00 1 d . . .
C(13) C -0.0164(4) 0.0968(3) 0.4944(4) 0.053(2) Uani 1.00 1 d . . .
C(14) C -0.1123(4) 0.0711(3) 0.5082(5) 0.070(2) Uani 1.00 1 d . . .
C(15) C -0.1358(5) 0.0705(3) 0.6049(6) 0.080(2) Uani 1.00 1 d . . .
C(16) C -0.0634(5) 0.0948(3) 0.6938(6) 0.075(2) Uani 1.00 1 d . . .
C(17) C 0.0312(4) 0.1186(3) 0.6854(4) 0.061(2) Uani 1.00 1 d . . .
C(18) C 0.0579(4) 0.1204(3) 0.5862(4) 0.049(1) Uani 1.00 1 d . . .
C(19) C 0.5770(8) 0.1139(5) 0.3410(8) 0.154(5) Uani 1.00 1 d . . .
C(20) C 0.5919(7) 0.1517(4) 0.6234(7) 0.126(4) Uani 1.00 1 d . . .
C(21) C 0.2816(7) 0.0265(4) 0.8001(6) 0.113(3) Uani 1.00 1 d . . .
C(22) C 0.6871(9) -0.0220(6) 0.8679(9) 0.168(5) Uani 1.00 1 d . . .
C(23) C 0.823(2) 0.212(2) 0.186(2) 0.197(10) Uiso 0.50 1 d P . .
C(24) C 0.772(2) 0.268(2) 0.394(2) 0.210(11) Uiso 0.50 1 d P . .
H(1) H 0.4461(4) 0.3251(3) 0.6313(5) 0.092(2) Uiso 1.00 1 c . . .
H(2) H 0.5797(6) 0.3745(4) 0.5705(7) 0.129(4) Uiso 1.00 1 c . . .
H(3) H 0.5829(7) 0.3663(5) 0.3916(8) 0.150(4) Uiso 1.00 1 c . . .
H(4) H 0.4517(6) 0.3102(4) 0.2709(6) 0.120(3) Uiso 1.00 1 c . . .
H(5) H 0.2897(5) 0.2584(3) 0.2221(4) 0.076(2) Uiso 1.00 1 c . . .
H(6) H 0.1549(4) 0.1830(3) 0.1570(4) 0.081(2) Uiso 1.00 1 c . . .
H(7) H 0.0716(4) 0.2224(3) 0.2023(4) 0.081(2) Uiso 1.00 1 c . . .
H(8) H 0.0285(5) 0.1018(3) 0.2029(4) 0.080(2) Uiso 1.00 1 c . . .
H(9) H 0.1417(5) 0.0782(3) 0.2483(4) 0.080(2) Uiso 1.00 1 c . . .
H(10) H -0.0470(4) 0.0668(3) 0.3356(4) 0.070(2) Uiso 1.00 1 c . . .
H(11) H -0.1618(4) 0.0536(3) 0.4475(5) 0.084(2) Uiso 1.00 1 c . . .
H(12) H -0.2011(5) 0.0537(3) 0.6116(6) 0.096(3) Uiso 1.00 1 c . . .
H(13) H -0.0795(5) 0.0950(3) 0.7618(6) 0.090(3) Uiso 1.00 1 c . . .
H(14) H 0.0799(4) 0.1342(3) 0.7479(4) 0.073(2) Uiso 1.00 1 c . . .
H(15) H 0.6186(4) 0.0128(3) 0.3503(4) 0.129(2) Uiso 1.00 1 c . . .
H(16) H 0.6256(8) 0.1420(5) 0.3914(8) 0.185(6) Uiso 1.00 1 c . . .
H(17) H 0.5113(8) 0.1362(5) 0.3301(8) 0.185(6) Uiso 1.00 1 c . . .
H(18) H 0.5971(8) 0.1122(5) 0.2750(8) 0.185(6) Uiso 1.00 1 c . . .
H(19) H 0.6394(3) 0.0664(3) 0.6942(4) 0.110(2) Uiso 1.00 1 c . . .
H(20) H 0.6386(7) 0.1677(4) 0.5831(7) 0.151(4) Uiso 1.00 1 c . . .
H(21) H 0.5254(7) 0.1706(4) 0.5921(7) 0.151(4) Uiso 1.00 1 c . . .
H(22) H 0.6139(7) 0.1691(4) 0.6949(7) 0.151(4) Uiso 1.00 1 c . . .
H(23) H 0.2383(4) 0.0691(3) 0.6580(4) 0.127(2) Uiso 1.00 1 c . . .
H(24) H 0.2111(7) 0.0262(4) 0.8013(6) 0.135(3) Uiso 1.00 1 c . . .
H(25) H 0.3124(7) -0.0189(4) 0.8281(6) 0.135(3) Uiso 1.00 1 c . . .
H(26) H 0.3153(7) 0.0662(4) 0.8426(6) 0.135(3) Uiso 1.00 1 c . . .
H(27) H 0.6432(9) -0.0023(6) 0.9090(9) 0.202(6) Uiso 1.00 1 c . . .
H(28) H 0.6505(9) -0.0575(6) 0.8189(9) 0.202(6) Uiso 1.00 1 c . . .
H(29) H 0.7446(9) -0.0449(6) 0.9142(9) 0.202(6) Uiso 1.00 1 c . . .

loop_
_atom_site_aniso_label
_atom_site_aniso_U_11
_atom_site_aniso_U_22
_atom_site_aniso_U_33
_atom_site_aniso_U_12
_atom_site_aniso_U_13
_atom_site_aniso_U_23
Ru(1) 0.0415(2) 0.0432(2) 0.0357(2) 0.0070(2) 0.00758(13) -0.0001(2)
Mn(2) 0.0446(6) 0.0604(7) 0.0956(9) 0.0160(5) 0.0208(6) 0.0154(7)
O(1) 0.056(2) 0.055(2) 0.048(2) -0.009(2) 0.018(2) -0.005(2)
O(2) 0.042(2) 0.054(2) 0.044(2) -0.002(1) 0.011(1) 0.002(1)
O(3) 0.095(3) 0.087(3) 0.141(4) 0.031(3) 0.065(3) 0.040(3)
O(4) 0.076(3) 0.076(3) 0.125(4) 0.004(2) 0.000(3) 0.002(3)
O(5) 0.121(4) 0.124(4) 0.072(3) 0.056(3) 0.025(3) 0.017(3)
O(6) 0.103(4) 0.120(4) 0.105(4) -0.013(3) 0.028(3) 0.014(3)
N(1) 0.083(3) 0.078(3) 0.069(3) 0.035(3) 0.014(3) 0.001(3)
N(2) 0.051(3) 0.064(3) 0.081(3) 0.016(2) 0.018(2) 0.010(2)
N(3) 0.063(3) 0.053(2) 0.037(2) 0.017(2) 0.012(2) 0.005(2)
N(4) 0.050(2) 0.052(2) 0.046(2) 0.008(2) 0.003(2) -0.011(2)
C(1) 0.057(3) 0.052(3) 0.041(3) 0.011(2) 0.009(2) -0.001(2)
C(2) 0.046(3) 0.052(3) 0.045(3) 0.004(2) 0.011(2) 0.006(2)
C(3) 0.061(3) 0.047(3) 0.066(3) 0.000(2) 0.027(3) 0.003(2)
C(4) 0.067(4) 0.076(4) 0.091(4) -0.022(3) 0.028(3) -0.015(4)
C(5) 0.086(5) 0.111(6) 0.133(7) -0.043(4) 0.043(5) -0.030(5)
C(6) 0.112(7) 0.131(7) 0.158(8) -0.047(6) 0.088(6) -0.019(6)
C(7) 0.105(6) 0.107(5) 0.107(5) -0.024(5) 0.064(5) -0.002(5)
C(8) 0.071(4) 0.061(3) 0.072(4) 0.002(3) 0.036(3) 0.008(3)
C(9) 0.084(4) 0.061(3) 0.052(3) 0.017(3) 0.032(3) 0.013(3)
C(10) 0.087(4) 0.076(4) 0.036(2) 0.020(3) 0.007(2) -0.002(3)
C(11) 0.077(4) 0.073(4) 0.045(3) 0.012(3) 0.003(3) -0.017(3)
C(12) 0.047(3) 0.053(3) 0.066(3) 0.006(2) -0.004(3) -0.016(3)
C(13) 0.045(3) 0.043(3) 0.071(3) 0.002(2) 0.013(2) -0.007(2)
C(14) 0.047(3) 0.055(3) 0.107(5) -0.002(3) 0.015(3) -0.011(3)
C(15) 0.058(4) 0.066(4) 0.126(6) -0.004(3) 0.044(4) 0.002(4)
C(16) 0.075(4) 0.067(4) 0.099(5) 0.000(3) 0.051(4) 0.004(3)
C(17) 0.064(3) 0.058(3) 0.069(3) -0.000(3) 0.030(3) 0.002(3)
C(18) 0.049(3) 0.039(3) 0.060(3) 0.005(2) 0.019(2) 0.000(2)
C(19) 0.203(11) 0.128(8) 0.161(9) 0.050(7) 0.103(8) 0.064(7)
C(20) 0.152(8) 0.099(6) 0.131(7) 0.012(6) 0.041(6) -0.020(5)
C(21) 0.154(8) 0.097(6) 0.084(5) 0.022(5) 0.022(5) 0.017(4)
C(22) 0.206(12) 0.136(9) 0.191(11) -0.001(8) 0.104(9) 0.029(8)

loop_
_atom_type_symbol
_atom_type_description
_atom_type_scat_dispersion_real
_atom_type_scat_dispersion_imag
_atom_type_scat_source
C C 0.003 0.002
;
International Tables for Crystallography
(1992, Vol. C, Tables 4.2.6.8 and 6.1.1.4)
;
H H 0.000 0.000
;
International Tables for Crystallography
(1992, Vol. C, Table 6.1.1.4)
;
N N 0.006 0.003
;
International Tables for Crystallography
(1992, Vol. C, Tables 4.2.6.8 and 6.1.1.4)
;
O O 0.011 0.006
;
International Tables for Crystallography
(1992, Vol. C, Tables 4.2.6.8 and 6.1.1.4)
;
Ru Ru -1.259 0.836
;
International Tables for Crystallography
(1992, Vol. C, Tables 4.2.6.8 and 6.1.1.4)
;
Mn Mn 0.337 0.728
;
International Tables for Crystallography
(1992, Vol. C, Tables 4.2.6.8 and 6.1.1.4)
;

loop_
_geom_angle_atom_site_label_1
_geom_angle_atom_site_label_2
_geom_angle_atom_site_label_3
_geom_angle
_geom_angle_publ_flag
_geom_angle_site_symmetry_1
_geom_angle_site_symmetry_2
_geom_angle_site_symmetry_3
O(1) Ru(1) O(2) 97.4(1) yes . . .
O(1) Ru(1) N(3) 91.1(1) yes . . .
O(1) Ru(1) N(4) 171.9(1) yes . . .
O(1) Ru(1) C(1) 88.4(2) yes . . .
O(1) Ru(1) C(2) 88.7(2) yes . . .
O(2) Ru(1) N(3) 170.8(1) yes . . .
O(2) Ru(1) N(4) 89.8(1) yes . . .
O(2) Ru(1) C(1) 90.4(2) yes . . .
O(2) Ru(1) C(2) 90.7(2) yes . . .
N(3) Ru(1) N(4) 82.0(2) yes . . .
N(3) Ru(1) C(1) 93.3(2) yes . . .
N(3) Ru(1) C(2) 86.0(2) yes . . .
N(4) Ru(1) C(1) 87.8(2) yes . . .
N(4) Ru(1) C(2) 95.0(2) yes . . .
C(1) Ru(1) C(2) 176.9(2) yes . . .
O(3) Mn(2) O(4) 91.9(2) yes . . .
O(3) Mn(2) N(2) 93.9(2) yes . . .
O(4) Mn(2) N(2) 91.2(2) yes . . .
C(3) O(1) Ru(1) 123.4(3) yes . . .
C(18) O(2) Ru(1) 121.4(3) yes . . .
C(19) O(3) H(15) 109.7(7) no . . .
C(19) O(3) Mn(2) 131.4(6) yes . . .
H(15) O(3) Mn(2) 118.3(5) no . . .
C(20) O(4) H(19) 97.7(5) no . . .
C(20) O(4) Mn(2) 128.7(4) yes . . .
H(19) O(4) Mn(2) 133.5(4) no . . .
C(21) O(5) H(23) 109.5(6) no . . .
C(2) N(2) Mn(2) 168.3(4) yes . . .
C(9) N(3) C(10) 121.1(4) yes . . .
C(9) N(3) Ru(1) 125.5(3) yes . . .
C(10) N(3) Ru(1) 113.3(3) yes . . .
C(11) N(4) C(12) 122.0(4) yes . . .
C(11) N(4) Ru(1) 112.2(3) yes . . .
C(12) N(4) Ru(1) 125.6(3) yes . . .
Ru(1) C(1) N(1) 178.8(4) yes . . .
Ru(1) C(2) N(2) 175.4(5) yes . . .
C(4) C(3) C(8) 117.9(5) yes . . .
C(4) C(3) O(1) 118.0(5) yes . . .
C(8) C(3) O(1) 124.1(4) yes . . .
C(5) C(4) H(1) 119.5(7) no . . .
C(5) C(4) C(3) 120.9(7) yes . . .
H(1) C(4) C(3) 119.5(7) no . . .
C(6) C(5) H(2) 119(1) no . . .
C(6) C(5) C(4) 121.0(7) yes . . .
H(2) C(5) C(4) 119(1) no . . .
C(7) C(6) H(3) 119(1) no . . .
C(7) C(6) C(5) 120.4(9) yes . . .
H(3) C(6) C(5) 119(1) no . . .
C(8) C(7) H(4) 119.4(8) no . . .
C(8) C(7) C(6) 121.3(8) yes . . .
H(4) C(7) C(6) 119(1) no . . .
C(9) C(8) C(3) 124.6(6) yes . . .
C(9) C(8) C(7) 116.8(6) yes . . .
C(3) C(8) C(7) 118.5(5) yes . . .
H(5) C(9) N(3) 117.3(6) no . . .
H(5) C(9) C(8) 117.3(7) no . . .
N(3) C(9) C(8) 125.4(5) yes . . .
C(11) C(10) H(6) 110.0(6) no . . .
C(11) C(10) H(7) 110.0(7) no . . .
C(11) C(10) N(3) 107.5(4) yes . . .
H(6) C(10) H(7) 109.5(6) no . . .
H(6) C(10) N(3) 110.0(6) no . . .
H(7) C(10) N(3) 110.0(6) no . . .
H(8) C(11) H(9) 109.5(7) no . . .
H(8) C(11) N(4) 109.9(6) no . . .
H(8) C(11) C(10) 109.9(6) no . . .
H(9) C(11) N(4) 109.9(5) no . . .
H(9) C(11) C(10) 109.9(7) no . . .
N(4) C(11) C(10) 107.9(4) yes . . .
C(13) C(12) H(10) 117.4(6) no . . .
C(13) C(12) N(4) 125.2(4) yes . . .
H(10) C(12) N(4) 117.4(6) no . . .
C(14) C(13) C(18) 118.2(5) yes . . .
C(14) C(13) C(12) 117.8(5) yes . . .
C(18) C(13) C(12) 124.0(5) yes . . .
C(15) C(14) H(11) 118.8(7) no . . .
C(15) C(14) C(13) 122.4(5) yes . . .
H(11) C(14) C(13) 118.8(8) no . . .
C(16) C(15) H(12) 120.5(9) no . . .
C(16) C(15) C(14) 119.0(6) yes . . .
H(12) C(15) C(14) 120.5(8) no . . .
C(17) C(16) H(13) 119.5(7) no . . .
C(17) C(16) C(15) 121.1(7) yes . . .
H(13) C(16) C(15) 119.5(8) no . . .
C(18) C(17) H(14) 119.3(7) no . . .
C(18) C(17) C(16) 121.4(5) yes . . .
H(14) C(17) C(16) 119.3(7) no . . .
O(2) C(18) C(13) 123.9(5) yes . . .
O(2) C(18) C(17) 118.1(4) yes . . .
C(13) C(18) C(17) 117.9(5) yes . . .
H(16) C(19) H(17) 109(1) no . . .
H(16) C(19) H(18) 109(1) no . . .
H(16) C(19) O(3) 109.5(9) no . . .
H(17) C(19) H(18) 109(1) no . . .
H(17) C(19) O(3) 109(1) no . . .
H(18) C(19) O(3) 109(1) no . . .
H(20) C(20) H(21) 109(1) no . . .
H(20) C(20) H(22) 109(1) no . . .
H(20) C(20) O(4) 109.5(9) no . . .
H(21) C(20) H(22) 109(1) no . . .
H(21) C(20) O(4) 109.5(9) no . . .
H(22) C(20) O(4) 109.5(9) no . . .
H(24) C(21) H(25) 109(1) no . . .
H(24) C(21) H(26) 109(1) no . . .
H(24) C(21) O(5) 109.5(7) no . . .
H(25) C(21) H(26) 109.5(9) no . . .
H(25) C(21) O(5) 109.5(9) no . . .
H(26) C(21) O(5) 109.5(9) no . . .
H(27) C(22) H(28) 109(1) no . . .
H(27) C(22) H(29) 109(1) no . . .
H(27) C(22) O(6) 109(1) no . . .
H(28) C(22) H(29) 109(1) no . . .
H(28) C(22) O(6) 109(1) no . . .
H(29) C(22) O(6) 109(1) no . . .

loop_
_geom_bond_atom_site_label_1
_geom_bond_atom_site_label_2
_geom_bond_distance
_geom_bond_publ_flag
_geom_bond_site_symmetry_1
_geom_bond_site_symmetry_2
Ru(1) O(1) 2.011(3) yes . .
Ru(1) O(2) 2.029(3) yes . .
Ru(1) N(3) 2.004(4) yes . .
Ru(1) N(4) 2.000(4) yes . .
Ru(1) C(1) 2.060(5) yes . .
Ru(1) C(2) 2.061(5) yes . .
Mn(2) O(3) 2.191(5) yes . .
Mn(2) O(4) 2.205(4) yes . .
Mn(2) N(2) 2.155(4) yes . .
O(1) C(3) 1.315(7) yes . .
O(2) C(18) 1.337(6) yes . .
O(3) C(19) 1.35(1) yes . .
O(3) H(15) 0.971(7) no . .
O(4) C(20) 1.394(9) yes . .
O(4) H(19) 1.010(6) no . .
O(5) C(21) 1.387(9) yes . .
O(5) H(23) 0.971(7) no . .
O(6) C(22) 1.38(1) yes . .
O(7) C(23) 1.37(3) yes . .
O(8) C(24) 1.60(3) yes . .
N(1) C(1) 1.143(7) yes . .
N(2) C(2) 1.147(7) yes . .
N(3) C(9) 1.277(8) yes . .
N(3) C(10) 1.470(6) yes . .
N(4) C(11) 1.475(7) yes . .
N(4) C(12) 1.278(7) yes . .
C(3) C(4) 1.400(7) yes . .
C(3) C(8) 1.437(8) yes . .
C(4) C(5) 1.36(1) yes . .
C(4) H(1) 0.95(1) no . .
C(5) C(6) 1.38(1) yes . .
C(5) H(2) 0.95(1) no . .
C(6) C(7) 1.35(1) yes . .
C(6) H(3) 0.95(1) no . .
C(7) C(8) 1.41(1) yes . .
C(7) H(4) 0.95(1) no . .
C(8) C(9) 1.427(7) yes . .
C(9) H(5) 0.950(8) no . .
C(10) C(11) 1.509(8) yes . .
C(10) H(6) 0.950(8) no . .
C(10) H(7) 0.950(8) no . .
C(11) H(8) 0.950(7) no . .
C(11) H(9) 0.950(8) no . .
C(12) C(13) 1.440(8) yes . .
C(12) H(10) 0.950(7) no . .
C(13) C(14) 1.419(8) yes . .
C(13) C(18) 1.418(6) yes . .
C(14) C(15) 1.35(1) yes . .
C(14) H(11) 0.950(8) no . .
C(15) C(16) 1.383(9) yes . .
C(15) H(12) 0.95(1) no . .
C(16) C(17) 1.368(9) yes . .
C(16) H(13) 0.95(1) no . .
C(17) C(18) 1.405(8) yes . .
C(17) H(14) 0.950(7) no . .
C(19) H(16) 0.95(1) no . .
C(19) H(17) 0.95(1) no . .
C(19) H(18) 0.95(2) no . .
C(20) H(20) 0.95(1) no . .
C(20) H(21) 0.95(1) no . .
C(20) H(22) 0.95(1) no . .
C(21) H(24) 0.95(1) no . .
C(21) H(25) 0.95(1) no . .
C(21) H(26) 0.95(1) no . .
C(22) H(27) 0.95(2) no . .
C(22) H(28) 0.95(1) no . .
C(22) H(29) 0.95(1) no . .

loop_
_geom_contact_atom_site_label_1
_geom_contact_atom_site_label_2
_geom_contact_distance
_geom_contact_publ_flag
_geom_contact_site_symmetry_1
_geom_contact_site_symmetry_2
Ru(1) O(1) 2.011(3) yes . 55501
Ru(1) O(2) 2.029(3) yes . 55501
Ru(1) N(1) 3.202(5) yes . 55501
Ru(1) N(2) 3.206(5) yes . 55501
Ru(1) N(3) 2.004(4) yes . 55501
Ru(1) N(4) 2.000(4) yes . 55501
Ru(1) C(1) 2.060(5) yes . 55501
Ru(1) C(2) 2.061(5) yes . 55501
Ru(1) C(3) 2.948(5) yes . 55501
Ru(1) C(8) 3.304(6) yes . 55501
Ru(1) C(9) 2.936(6) yes . 55501
Ru(1) C(10) 2.917(4) yes . 55501
Ru(1) C(11) 2.900(5) yes . 55501
Ru(1) C(12) 2.934(5) yes . 55501
Ru(1) C(13) 3.306(5) yes . 55501
Ru(1) C(18) 2.955(5) yes . 55501
Ru(1) H(5) 3.566(5) no . 55504
Ru(1) H(7) 3.266(4) no . 55501
Ru(1) H(9) 3.215(5) no . 55501
Ru(1) H(23) 3.349(5) no . 55501
Mn(2) O(3) 2.191(5) yes . 55501
Mn(2) O(4) 2.205(4) yes . 55501
Mn(2) N(2) 2.155(4) yes . 55501
Mn(2) C(2) 3.286(5) yes . 55501
Mn(2) C(19) 3.24(1) yes . 55501
Mn(2) C(20) 3.263(8) yes . 55501
Mn(2) H(15) 2.786(6) no . 55501
Mn(2) H(16) 3.54(1) no . 55501
Mn(2) H(17) 3.32(1) no . 55501
Mn(2) H(19) 2.991(4) no . 55501
Mn(2) H(20) 3.588(8) no . 55501
Mn(2) H(21) 3.298(8) no . 55501
O(1) Ru(1) 2.011(3) yes . 55501
O(1) O(2) 3.035(5) yes . 55501
O(1) N(3) 2.865(5) yes . 55501
O(1) C(1) 2.837(6) yes . 55501
O(1) C(2) 2.846(6) yes . 55501
O(1) C(4) 2.328(7) yes . 55501
O(1) C(5) 3.581(9) yes . 55501
O(1) C(8) 2.431(7) yes . 55501
O(1) C(9) 2.985(6) yes . 55501
O(1) C(9) 3.463(6) yes . 55504
O(1) H(1) 2.508(6) no . 55501
O(1) H(5) 2.542(6) no . 55504
O(1) H(6) 2.899(7) no . 55504
O(1) H(21) 3.521(9) no . 55501
O(2) Ru(1) 2.029(3) yes . 55501
O(2) O(1) 3.035(5) yes . 55501
O(2) O(5) 2.817(5) yes . 55501
O(2) N(4) 2.843(5) yes . 55501
O(2) C(1) 2.902(5) yes . 55501
O(2) C(2) 2.909(6) yes . 55501
O(2) C(9) 3.438(6) yes . 55504
O(2) C(10) 3.569(7) yes . 55504
O(2) C(12) 2.969(5) yes . 55501
O(2) C(13) 2.432(5) yes . 55501
O(2) C(17) 2.352(7) yes . 55501
O(2) C(21) 3.571(8) yes . 55501
O(2) H(5) 2.861(6) no . 55504
O(2) H(6) 3.301(7) no . 55504
O(2) H(7) 3.207(7) no . 55504
O(2) H(14) 2.525(7) no . 55501
O(2) H(23) 1.852(6) no . 55501
O(2) H(24) 3.426(8) no . 55501
O(3) Mn(2) 2.191(5) yes . 55501
O(3) O(4) 3.159(7) yes . 55501
O(3) N(2) 3.176(7) yes . 55501
O(3) H(11) 3.457(7) no . 65501
O(3) H(16) 1.89(1) no . 55501
O(3) H(17) 1.89(1) no . 55501
O(3) H(18) 1.89(1) no . 55501
O(3) H(20) 3.40(1) no . 55501
O(4) Mn(2) 2.205(4) yes . 55501
O(4) O(3) 3.159(7) yes . 55501
O(4) O(6) 2.739(6) yes . 55501
O(4) N(2) 3.115(6) yes . 55501
O(4) C(22) 3.57(1) yes . 55501
O(4) H(4) 3.60(1) no . 55504
O(4) H(12) 2.890(8) no . 65501
O(4) H(16) 3.37(1) no . 55501
O(4) H(20) 1.93(1) no . 55501
O(4) H(21) 1.931(9) no . 55501
O(4) H(22) 1.931(9) no . 55501
O(4) H(28) 3.43(1) no . 55501
O(5) O(2) 2.817(5) yes . 55501
O(5) N(2) 3.512(7) yes . 55501
O(5) C(2) 3.389(7) yes . 55501
O(5) C(18) 3.464(7) yes . 55501
O(5) H(4) 3.530(9) no . 55504
O(5) H(14) 3.545(8) no . 55501
O(5) H(24) 1.92(1) no . 55501
O(5) H(25) 1.925(9) no . 55501
O(5) H(26) 1.925(8) no . 55501
O(6) O(4) 2.739(6) yes . 55501
O(6) O(8) 2.89(1) yes . 55504
O(6) O(9) 2.71(1) yes . 55501
O(6) C(20) 3.374(9) yes . 55501
O(6) H(3) 2.93(1) no . 55504
O(6) H(12) 3.03(1) no . 65501
O(6) H(13) 3.109(9) no . 65501
O(6) H(19) 1.741(6) no . 55501
O(6) H(22) 3.04(1) no . 55501
O(6) H(27) 1.92(1) no . 55501
O(6) H(28) 1.92(1) no . 55501
O(6) H(29) 1.92(1) no . 55501
O(7) O(1) 3.49(2) yes . 65505
O(7) O(8) 3.25(2) yes . 65505
O(7) N(1) 3.33(2) yes . 65505
O(7) N(3) 3.53(2) yes . 65505
O(7) C(1) 3.45(2) yes . 65505
O(7) C(3) 3.40(2) yes . 65505
O(7) C(4) 3.34(2) yes . 65505
O(7) C(5) 3.26(2) yes . 65505
O(7) C(6) 3.24(2) yes . 65505
O(7) C(7) 3.28(2) yes . 65505
O(7) C(8) 3.37(2) yes . 65505
O(7) C(9) 3.42(2) yes . 65505
O(7) C(10) 3.58(2) yes . 65505
O(7) C(23) 3.49(3) yes . 65505
O(7) C(24) 3.41(3) yes . 65505
O(7) H(1) 3.36(2) no . 65505
O(7) H(2) 3.23(2) no . 65505
O(7) H(3) 3.19(2) no . 65505
O(7) H(4) 3.26(2) no . 65505
O(7) H(5) 3.37(2) no . 65505
O(7) H(6) 3.57(2) no . 65505
O(7) H(7) 3.59(2) no . 65501
O(7) H(7) 3.46(2) no . 65505
O(7) H(8) 2.85(2) no . 65501
O(7) H(10) 3.11(2) no . 65501
O(8) O(7) 2.45(2) yes . 55504
O(8) N(1) 2.65(2) yes . 65501
O(8) C(23) 3.25(3) yes . 55504
O(8) C(24) 1.60(3) yes . 55501
O(8) H(3) 3.09(2) no . 55501
O(9) O(6) 2.71(1) yes . 55501
O(9) O(8) 1.83(2) yes . 55504
O(9) O(10) 1.90(1) yes . 65501
O(9) N(1) 2.82(2) yes . 65504
O(9) C(22) 3.16(2) yes . 55501
O(9) C(24) 3.39(3) yes . 55504
O(9) H(13) 2.83(2) no . 65501
O(9) H(27) 3.44(2) no . 55501
O(9) H(29) 2.78(2) no . 55501
O(10) N(1) 3.553(5) yes . 55504
O(10) H(13) 3.453(6) no . 55501
N(1) Ru(1) 3.202(5) yes . 55501
N(1) C(10) 3.512(6) yes . 55504
N(1) H(6) 2.972(6) no . 55504
N(1) H(7) 3.282(6) no . 55504
N(2) Ru(1) 3.206(5) yes . 55501
N(2) Mn(2) 2.155(4) yes . 55501
N(2) O(3) 3.176(7) yes . 55501
N(2) O(4) 3.115(6) yes . 55501
N(2) O(5) 3.512(7) yes . 55501
N(2) C(19) 3.53(1) yes . 55501
N(2) C(20) 3.430(9) yes . 55501
N(2) H(17) 3.00(1) no . 55501
N(2) H(21) 2.858(9) no . 55501
N(2) H(23) 3.430(7) no . 55501
N(3) Ru(1) 2.004(4) yes . 55501
N(3) O(1) 2.865(5) yes . 55501
N(3) N(4) 2.628(6) yes . 55501
N(3) C(1) 2.957(7) yes . 55501
N(3) C(2) 2.772(6) yes . 55501
N(3) C(3) 2.993(6) yes . 55501
N(3) C(8) 2.404(7) yes . 55501
N(3) C(11) 2.402(7) yes . 55501
N(3) H(5) 1.909(8) no . 55501
N(3) H(6) 2.004(6) no . 55501
N(3) H(7) 2.004(6) no . 55501
N(3) H(8) 3.216(7) no . 55501
N(3) H(9) 2.700(7) no . 55501
N(4) Ru(1) 2.000(4) yes . 55501
N(4) O(2) 2.843(5) yes . 55501
N(4) N(3) 2.628(6) yes . 55501
N(4) C(1) 2.816(6) yes . 55501
N(4) C(2) 2.996(6) yes . 55501
N(4) C(10) 2.413(7) yes . 55501
N(4) C(13) 2.414(7) yes . 55501
N(4) C(18) 2.982(7) yes . 55501
N(4) H(6) 3.227(7) no . 55501
N(4) H(7) 2.713(7) no . 55501
N(4) H(8) 2.008(6) no . 55501
N(4) H(9) 2.008(7) no . 55501
N(4) H(10) 1.911(6) no . 55501
C(1) Ru(1) 2.060(5) yes . 55501
C(1) O(1) 2.837(6) yes . 55501
C(1) O(2) 2.902(5) yes . 55501
C(1) N(3) 2.957(7) yes . 55501
C(1) N(4) 2.816(6) yes . 55501
C(1) C(10) 3.474(7) yes . 55501
C(1) C(10) 3.513(6) yes . 55504
C(1) C(12) 3.279(7) yes . 55501
C(1) C(13) 3.374(7) yes . 55501
C(1) C(18) 3.211(7) yes . 55501
C(1) H(6) 2.849(6) no . 55504
C(1) H(7) 3.220(7) no . 55501
C(1) H(7) 3.313(7) no . 55504
C(2) Ru(1) 2.061(5) yes . 55501
C(2) Mn(2) 3.286(5) yes . 55501
C(2) O(1) 2.846(6) yes . 55501
C(2) O(2) 2.909(6) yes . 55501
C(2) O(5) 3.389(7) yes . 55501
C(2) N(3) 2.772(6) yes . 55501
C(2) N(4) 2.996(6) yes . 55501
C(2) C(3) 3.227(7) yes . 55501
C(2) C(8) 3.396(8) yes . 55501
C(2) C(9) 3.257(7) yes . 55501
C(2) C(11) 3.418(6) yes . 55501
C(2) H(9) 3.117(6) no . 55501
C(2) H(21) 3.223(9) no . 55501
C(2) H(23) 2.994(7) no . 55501
C(3) Ru(1) 2.948(5) yes . 55501
C(3) N(3) 2.993(6) yes . 55501
C(3) C(2) 3.227(7) yes . 55501
C(3) C(5) 2.405(9) yes . 55501
C(3) C(6) 2.79(1) yes . 55501
C(3) C(7) 2.44(1) yes . 55501
C(3) C(9) 2.535(7) yes . 55501
C(3) H(1) 2.043(8) no . 55501
C(3) H(2) 3.259(9) no . 55501
C(3) H(4) 3.30(1) no . 55501
C(3) H(5) 3.354(7) no . 55501
C(3) H(5) 3.493(8) no . 55504
C(3) H(21) 3.088(9) no . 55501
C(4) O(1) 2.328(7) yes . 55501
C(4) C(6) 2.39(1) yes . 55501
C(4) C(7) 2.76(1) yes . 55501
C(4) C(8) 2.431(8) yes . 55501
C(4) H(2) 2.01(1) no . 55501
C(4) H(3) 3.24(1) no . 55501
C(4) H(17) 3.49(1) no . 55504
C(4) H(18) 3.27(1) no . 55504
C(4) H(21) 2.93(1) no . 55501
C(5) O(1) 3.581(9) yes . 55501
C(5) C(3) 2.405(9) yes . 55501
C(5) C(7) 2.37(1) yes . 55501
C(5) C(8) 2.776(9) yes . 55501
C(5) H(1) 2.01(1) no . 55501
C(5) H(3) 2.02(1) no . 55501
C(5) H(4) 3.22(1) no . 55501
C(5) H(18) 3.24(1) no . 55504
C(5) H(21) 3.38(1) no . 55501
C(6) C(3) 2.79(1) yes . 55501
C(6) C(4) 2.39(1) yes . 55501
C(6) C(8) 2.40(1) yes . 55501
C(6) H(1) 3.24(1) no . 55501
C(6) H(2) 2.02(1) no . 55501
C(6) H(4) 2.00(1) no . 55501
C(7) C(3) 2.44(1) yes . 55501
C(7) C(4) 2.76(1) yes . 55501
C(7) C(5) 2.37(1) yes . 55501
C(7) C(9) 2.41(1) yes . 55501
C(7) H(2) 3.22(1) no . 55501
C(7) H(3) 2.00(1) no . 55501
C(7) H(5) 2.531(9) no . 55501
C(7) H(17) 3.32(1) no . 55501
C(8) Ru(1) 3.304(6) yes . 55501
C(8) O(1) 2.431(7) yes . 55501
C(8) N(3) 2.404(7) yes . 55501
C(8) C(2) 3.396(8) yes . 55501
C(8) C(4) 2.431(8) yes . 55501
C(8) C(5) 2.776(9) yes . 55501
C(8) C(6) 2.40(1) yes . 55501
C(8) H(1) 3.294(9) no . 55501
C(8) H(3) 3.26(1) no . 55501
C(8) H(4) 2.05(1) no . 55501
C(8) H(5) 2.045(7) no . 55501
C(8) H(17) 3.41(1) no . 55501
C(9) Ru(1) 2.936(6) yes . 55501
C(9) O(1) 2.985(6) yes . 55501
C(9) C(2) 3.257(7) yes . 55501
C(9) C(3) 2.535(7) yes . 55501
C(9) C(7) 2.41(1) yes . 55501
C(9) C(10) 2.393(8) yes . 55501
C(9) C(11) 3.529(8) yes . 55501
C(9) H(4) 2.55(1) no . 55501
C(9) H(6) 2.495(7) no . 55501
C(9) H(7) 2.872(8) no . 55501
C(10) Ru(1) 2.917(4) yes . 55501
C(10) N(4) 2.413(7) yes . 55501
C(10) C(1) 3.474(7) yes . 55501
C(10) C(9) 2.393(8) yes . 55501
C(10) C(12) 3.526(8) yes . 55501
C(10) H(5) 2.506(9) no . 55501
C(10) H(8) 2.038(8) no . 55501
C(10) H(9) 2.038(8) no . 55501
C(11) Ru(1) 2.900(5) yes . 55501
C(11) N(3) 2.402(7) yes . 55501
C(11) C(2) 3.418(6) yes . 55501
C(11) C(9) 3.529(8) yes . 55501
C(11) C(12) 2.410(8) yes . 55501
C(11) H(6) 2.040(8) no . 55501
C(11) H(7) 2.040(8) no . 55501
C(11) H(10) 2.530(8) no . 55501
C(12) Ru(1) 2.934(5) yes . 55501
C(12) O(2) 2.969(5) yes . 55501
C(12) C(1) 3.279(7) yes . 55501
C(12) C(10) 3.526(8) yes . 55501
C(12) C(11) 2.410(8) yes . 55501
C(12) C(14) 2.447(9) yes . 55501
C(12) C(18) 2.523(7) yes . 55501
C(12) H(8) 2.504(8) no . 55501
C(12) H(9) 2.912(9) no . 55501
C(12) H(11) 2.585(8) no . 55501
C(13) Ru(1) 3.306(5) yes . 55501
C(13) O(2) 2.432(5) yes . 55501
C(13) N(4) 2.414(7) yes . 55501
C(13) C(1) 3.374(7) yes . 55501
C(13) C(15) 2.43(1) yes . 55501
C(13) C(16) 2.785(9) yes . 55501
C(13) C(17) 2.419(8) yes . 55501
C(13) H(10) 2.057(7) no . 55501
C(13) H(11) 2.053(7) no . 55501
C(13) H(12) 3.288(9) no . 55501
C(13) H(14) 3.279(7) no . 55501
C(13) H(23) 3.593(6) no . 55501
C(14) C(12) 2.447(9) yes . 55501
C(14) C(16) 2.359(9) yes . 55501
C(14) C(17) 2.746(7) yes . 55501
C(14) C(18) 2.433(7) yes . 55501
C(14) H(10) 2.576(9) no . 55501
C(14) H(12) 2.01(1) no . 55501
C(14) H(13) 3.21(1) no . 55501
C(15) C(13) 2.43(1) yes . 55501
C(15) C(17) 2.396(8) yes . 55501
C(15) C(18) 2.816(8) yes . 55501
C(15) H(11) 1.99(1) no . 55501
C(15) H(13) 2.03(1) no . 55501
C(15) H(14) 3.246(8) no . 55501
C(16) N(1) 3.582(8) yes . 55504
C(16) C(13) 2.785(9) yes . 55501
C(16) C(14) 2.359(9) yes . 55501
C(16) C(18) 2.419(9) yes . 55501
C(16) H(11) 3.215(9) no . 55501
C(16) H(12) 2.037(8) no . 55501
C(16) H(14) 2.011(8) no . 55501
C(17) O(2) 2.352(7) yes . 55501
C(17) C(13) 2.419(8) yes . 55501
C(17) C(14) 2.746(7) yes . 55501
C(17) C(15) 2.396(8) yes . 55501
C(17) H(7) 2.928(8) no . 55504
C(17) H(12) 3.252(8) no . 55501
C(17) H(13) 2.01(1) no . 55501
C(17) H(23) 3.018(8) no . 55501
C(17) H(24) 3.020(9) no . 55501
C(18) Ru(1) 2.955(5) yes . 55501
C(18) O(5) 3.464(7) yes . 55501
C(18) N(4) 2.982(7) yes . 55501
C(18) C(1) 3.211(7) yes . 55501
C(18) C(12) 2.523(7) yes . 55501
C(18) C(14) 2.433(7) yes . 55501
C(18) C(15) 2.816(8) yes . 55501
C(18) C(16) 2.419(9) yes . 55501
C(18) H(7) 3.198(7) no . 55504
C(18) H(10) 3.339(7) no . 55501
C(18) H(11) 3.288(7) no . 55501
C(18) H(13) 3.272(9) no . 55501
C(18) H(14) 2.045(8) no . 55501
C(18) H(23) 2.550(7) no . 55501
C(18) H(24) 3.474(8) no . 55501
C(19) Mn(2) 3.24(1) yes . 55501
C(19) N(2) 3.53(1) yes . 55501
C(19) H(15) 1.91(1) no . 55501
C(19) H(20) 3.18(1) no . 55501
C(20) Mn(2) 3.263(8) yes . 55501
C(20) O(6) 3.374(9) yes . 55501
C(20) N(2) 3.430(9) yes . 55501
C(20) H(3) 3.50(1) no . 55504
C(20) H(4) 3.05(1) no . 55504
C(20) H(12) 3.33(1) no . 65501
C(20) H(16) 3.13(1) no . 55501
C(20) H(19) 1.828(9) no . 55501
C(21) O(2) 3.571(8) yes . 55501
C(21) H(14) 3.27(1) no . 55501
C(21) H(23) 1.941(8) no . 55501
C(22) O(4) 3.57(1) yes . 55501
C(22) O(9) 3.16(2) yes . 55501
C(22) H(3) 3.19(1) no . 55504
C(22) H(19) 2.70(1) no . 55501
C(23) C(24) 3.09(4) yes . 55501
C(23) H(7) 3.30(3) no . 65501
C(23) H(8) 3.37(3) no . 65501
C(23) H(10) 3.47(3) no . 65501
C(24) O(7) 3.40(3) yes . 55504
C(24) O(8) 1.60(3) yes . 55501
C(24) N(1) 3.17(3) yes . 65501
C(24) C(23) 3.09(4) yes . 55501
C(24) H(3) 3.09(3) no . 55501
C(24) H(16) 3.01(3) no . 55501
H(1) O(1) 2.508(6) no . 55501
H(1) C(3) 2.043(8) no . 55501
H(1) C(5) 2.01(1) no . 55501
H(1) C(6) 3.24(1) no . 55501
H(1) C(8) 3.294(9) no . 55501
H(1) C(19) 3.05(1) no . 55504
H(2) O(7) 3.12(2) no . 55504
H(2) C(3) 3.259(9) no . 55501
H(2) C(4) 2.01(1) no . 55501
H(2) C(6) 2.02(1) no . 55501
H(2) C(7) 3.22(1) no . 55501
H(2) C(19) 3.50(1) no . 55504
H(2) C(23) 3.60(3) no . 55504
H(3) O(8) 3.09(2) no . 55501
H(3) C(4) 3.24(1) no . 55501
H(3) C(5) 2.02(1) no . 55501
H(3) C(7) 2.00(1) no . 55501
H(3) C(8) 3.26(1) no . 55501
H(3) C(24) 3.09(3) no . 55501
H(4) C(3) 3.30(1) no . 55501
H(4) C(5) 3.22(1) no . 55501
H(4) C(6) 2.00(1) no . 55501
H(4) C(8) 2.05(1) no . 55501
H(4) C(9) 2.55(1) no . 55501
H(5) N(3) 1.909(8) no . 55501
H(5) C(3) 3.354(7) no . 55501
H(5) C(7) 2.531(9) no . 55501
H(5) C(8) 2.045(7) no . 55501
H(5) C(10) 2.506(9) no . 55501
H(6) N(3) 2.004(6) no . 55501
H(6) N(4) 3.227(7) no . 55501
H(6) C(9) 2.495(7) no . 55501
H(6) C(11) 2.040(8) no . 55501
H(7) Ru(1) 3.266(4) no . 55501
H(7) N(3) 2.004(6) no . 55501
H(7) N(4) 2.713(7) no . 55501
H(7) C(1) 3.220(7) no . 55501
H(7) C(9) 2.872(8) no . 55501
H(7) C(11) 2.040(8) no . 55501
H(8) Ru(1) 3.189(5) no . 55505
H(8) Mn(2) 3.233(5) no . 55505
H(8) O(1) 3.303(6) no . 55505
H(8) O(2) 3.136(6) no . 55505
H(8) O(3) 3.152(7) no . 55505
H(8) O(4) 3.159(7) no . 55505
H(8) O(5) 3.224(7) no . 55505
H(8) O(6) 3.259(8) no . 55505
H(8) O(7) 3.20(2) no . 55505
H(8) O(8) 3.58(1) no . 55505
H(8) O(9) 3.24(2) no . 55505
H(8) O(10) 3.409(6) no . 55505
H(8) N(1) 3.458(7) no . 55505
H(8) N(2) 3.141(7) no . 55505
H(8) N(3) 3.216(7) no . 55501
H(8) N(3) 3.276(6) no . 55505
H(8) N(4) 2.008(6) no . 55501
H(8) N(4) 3.142(6) no . 55505
H(8) C(1) 3.338(7) no . 55505
H(8) C(2) 3.134(7) no . 55505
H(8) C(3) 3.377(7) no . 55505
H(8) C(4) 3.444(8) no . 55505
H(8) C(5) 3.554(9) no . 55505
H(8) C(6) 3.59(1) no . 55505
H(8) C(7) 3.519(9) no . 55505
H(8) C(8) 3.410(7) no . 55505
H(8) C(9) 3.363(7) no . 55505
H(8) C(10) 2.038(8) no . 55501
H(8) C(10) 3.249(7) no . 55505
H(8) C(11) 3.148(7) no . 55505
H(8) C(12) 2.504(8) no . 55501
H(8) C(12) 3.134(7) no . 55505
H(8) C(13) 3.135(7) no . 55505
H(8) C(14) 3.148(8) no . 55505
H(8) C(15) 3.160(9) no . 55505
H(8) C(16) 3.151(8) no . 55505
H(8) C(17) 3.138(7) no . 55505
H(8) C(18) 3.134(7) no . 55505
H(8) C(19) 3.14(1) no . 55505
H(8) C(20) 3.14(1) no . 55505
H(8) C(21) 3.270(9) no . 55505
H(8) C(22) 3.41(1) no . 55505
H(8) C(23) 3.31(3) no . 55505
H(8) C(24) 3.37(3) no . 55505
H(9) Ru(1) 3.215(5) no . 55501
H(9) Mn(2) 3.460(5) no . 55505
H(9) O(3) 3.564(7) no . 55505
H(9) O(4) 3.548(7) no . 55505
H(9) O(5) 3.466(6) no . 55505
H(9) O(6) 3.444(7) no . 55505
H(9) O(9) 3.45(1) no . 55505
H(9) O(10) 3.410(5) no . 55505
H(9) N(3) 2.700(7) no . 55501
H(9) N(4) 2.008(7) no . 55501
H(9) C(2) 3.117(6) no . 55501
H(9) C(10) 2.038(8) no . 55501
H(9) C(12) 2.912(9) no . 55501
H(9) C(14) 3.577(8) no . 55505
H(9) C(15) 3.545(8) no . 55505
H(9) C(16) 3.567(8) no . 55505
H(9) C(21) 3.438(8) no . 55505
H(9) C(22) 3.41(1) no . 55505
H(10) N(4) 1.911(6) no . 55501
H(10) C(11) 2.530(8) no . 55501
H(10) C(13) 2.057(7) no . 55501
H(10) C(14) 2.576(9) no . 55501
H(10) C(18) 3.339(7) no . 55501
H(11) C(12) 2.585(8) no . 55501
H(11) C(13) 2.053(7) no . 55501
H(11) C(15) 1.99(1) no . 55501
H(11) C(16) 3.215(9) no . 55501
H(11) C(18) 3.288(7) no . 55501
H(12) C(13) 3.288(9) no . 55501
H(12) C(14) 2.01(1) no . 55501
H(12) C(16) 2.037(8) no . 55501
H(12) C(17) 3.252(8) no . 55501
H(13) O(10) 3.453(6) no . 55501
H(13) N(1) 2.933(8) no . 55504
H(13) C(14) 3.21(1) no . 55501
H(13) C(15) 2.03(1) no . 55501
H(13) C(17) 2.01(1) no . 55501
H(13) C(18) 3.272(9) no . 55501
H(14) O(2) 2.525(7) no . 55501
H(14) O(5) 3.545(8) no . 55501
H(14) N(1) 3.075(8) no . 55504
H(14) N(3) 3.201(7) no . 55504
H(14) C(1) 3.154(7) no . 55504
H(14) C(9) 3.381(8) no . 55504
H(14) C(10) 3.310(8) no . 55504
H(14) C(13) 3.279(7) no . 55501
H(14) C(15) 3.246(8) no . 55501
H(14) C(16) 2.011(8) no . 55501
H(14) C(18) 2.045(8) no . 55501
H(14) C(21) 3.27(1) no . 55501
H(15) Mn(2) 2.786(6) no . 55501
H(15) C(19) 1.91(1) no . 55501
H(16) Mn(2) 3.54(1) no . 55501
H(16) O(3) 1.89(1) no . 55501
H(16) O(4) 3.37(1) no . 55501
H(16) C(20) 3.13(1) no . 55501
H(16) C(24) 3.01(3) no . 55501
H(17) Mn(2) 3.32(1) no . 55501
H(17) O(3) 1.89(1) no . 55501
H(17) N(2) 3.00(1) no . 55501
H(17) C(7) 3.32(1) no . 55501
H(17) C(8) 3.41(1) no . 55501
H(18) O(3) 1.89(1) no . 55501
H(19) Mn(2) 2.991(4) no . 55501
H(19) O(6) 1.741(6) no . 55501
H(19) C(15) 3.475(9) no . 65501
H(19) C(20) 1.828(9) no . 55501
H(19) C(22) 2.70(1) no . 55501
H(20) Mn(2) 3.588(8) no . 55501
H(20) O(3) 3.40(1) no . 55501
H(20) O(4) 1.93(1) no . 55501
H(20) C(15) 3.45(1) no . 65501
H(20) C(19) 3.18(1) no . 55501
H(20) C(23) 3.32(3) no . 55504
H(21) Mn(2) 3.298(8) no . 55501
H(21) O(1) 3.521(9) no . 55501
H(21) O(4) 1.931(9) no . 55501
H(21) N(2) 2.858(9) no . 55501
H(21) C(2) 3.223(9) no . 55501
H(21) C(3) 3.088(9) no . 55501
H(21) C(4) 2.93(1) no . 55501
H(21) C(5) 3.38(1) no . 55501
H(22) O(4) 1.931(9) no . 55501
H(22) O(6) 3.04(1) no . 55501
H(22) C(6) 3.32(1) no . 55504
H(22) C(7) 3.27(1) no . 55504
H(22) C(23) 3.56(3) no . 55504
H(22) C(24) 3.13(3) no . 55504
H(23) Ru(1) 3.349(5) no . 55501
H(23) O(2) 1.852(6) no . 55501
H(23) N(2) 3.430(7) no . 55501
H(23) C(2) 2.994(7) no . 55501
H(23) C(13) 3.593(6) no . 55501
H(23) C(17) 3.018(8) no . 55501
H(23) C(18) 2.550(7) no . 55501
H(23) C(21) 1.941(8) no . 55501
H(24) O(2) 3.426(8) no . 55501
H(24) O(5) 1.92(1) no . 55501
H(24) C(17) 3.020(9) no . 55501
H(24) C(18) 3.474(8) no . 55501
H(25) O(5) 1.925(9) no . 55501
H(26) O(5) 1.925(8) no . 55501
H(26) C(3) 3.228(9) no . 55504
H(26) C(4) 3.538(9) no . 55504
H(26) C(5) 3.52(1) no . 55504
H(26) C(6) 3.19(1) no . 55504
H(26) C(7) 2.83(1) no . 55504
H(26) C(8) 2.845(9) no . 55504
H(26) C(9) 3.365(9) no . 55504
H(27) O(6) 1.92(1) no . 55501
H(27) O(9) 3.44(2) no . 55501
H(27) C(6) 3.24(1) no . 55504
H(28) O(4) 3.43(1) no . 55501
H(28) O(6) 1.92(1) no . 55501
H(29) O(6) 1.92(1) no . 55501
H(29) O(9) 2.78(2) no . 55501
H(29) O(10) 3.44(1) no . 65501

loop_
_geom_hbond_atom_site_label_D
_geom_hbond_atom_site_label_H
_geom_hbond_atom_site_label_A
_geom_hbond_site_symmetry_A
_geom_hbond_distance_DA
_geom_hbond_distance_HA
_geom_hbond_distance_DH
_geom_hbond_angle_DHA
O(3) H(15) O(5) 2_656 2.678(6) 0.971 1.712(6) 173.1(2)
O(4) H(19) O(6) . 2.739(7) 1.010 1.741(7) 168.9(2)
O(5) H(23) O(2) . 2.817(5) 0.971 1.852(5) 172.40(19)
